data_7061150
loop_
_publ_author_name
'Kubota, Yasuhiro'
'Koide, Kenta'
'Mizuno, Yuka'
'Nakazawa, Masato'
'Inuzuka, Toshiyasu'
'Funabiki, Kazumasa'
'Sato, Hiroyasu'
'Matsui, Masaki'

_publ_section_title
;
 Synthesis and fluorescence properties of unsymmetrical
 1,4-dihydropyrrolo[3,2-b]pyrrole dyes
;
_journal_issue 4
_journal_name_full 'New Journal of Chemistry'
_journal_page_first 1533
_journal_page_last 1542
_journal_paper_doi 10.1039/D1NJ04663B
_journal_volume 46
_journal_year 2022
_chemical_formula_moiety 'C20 H25 N3 O2'
_chemical_formula_sum 'C20 H25 N3 O2'
_chemical_formula_weight 339.43
_space_group_crystal_system triclinic
_space_group_IT_number 2
_space_group_name_Hall '-P 1'
_space_group_name_H-M_alt 'P -1'
_atom_sites_solution_hydrogens geom
_atom_sites_solution_primary dual
_audit_creation_date 2021-11-22
_audit_creation_method
;
Olex2 1.5
(compiled 2021.11.18 svn.ra9532c28 for OlexSys, GUI svn.r6427)
;
_audit_update_record
;
2021-11-24 deposited with the CCDC.	2021-12-02 downloaded from the CCDC.
;
_cell_angle_alpha 90.747(3)
_cell_angle_beta 96.017(3)
_cell_angle_gamma 93.379(2)
_cell_formula_units_Z 4
_cell_length_a 10.6244(3)
_cell_length_b 12.3177(3)
_cell_length_c 14.0897(6)
_cell_measurement_reflns_used 14435
_cell_measurement_temperature 99.9(6)
_cell_measurement_theta_max 75.1560
_cell_measurement_theta_min 3.1490
_cell_volume 1830.20(10)
_computing_cell_refinement 'CrysAlisPro 1.171.42.35a (Rigaku OD, 2021)'
_computing_data_collection 'CrysAlisPro 1.171.42.35a (Rigaku OD, 2021)'
_computing_data_reduction 'CrysAlisPro 1.171.42.35a (Rigaku OD, 2021)'
_computing_molecular_graphics 'Olex2 1.5 (Dolomanov et al., 2009)'
_computing_publication_material 'Olex2 1.5 (Dolomanov et al., 2009)'
_computing_structure_refinement 'SHELXL 2018/3 (Sheldrick, 2015)'
_computing_structure_solution 'SHELXT 2018/2 (Sheldrick, 2018)'
_diffrn_ambient_environment N~2~
_diffrn_ambient_temperature 99.9(6)
_diffrn_detector 'Hybrid Pixel Array Detector'
_diffrn_detector_area_resol_mean 10.0000
_diffrn_detector_type 'HyPix-Arc 150'
_diffrn_measured_fraction_theta_full 0.992
_diffrn_measured_fraction_theta_max 0.944
_diffrn_measurement_details
;
List of Runs (angles in degrees, time in seconds):

  # Type    Start    End  Width  t~exp~   \w     \q     \k     \f   Frames
#--------------------------------------------------------------------------
  1  \w     33.00  95.00   0.50    0.50    --   67.84   0.00 150.00  124
  2  \w     48.00  73.00   0.50    0.50    --   67.84-135.00-115.00   50
  3  \w     41.00  66.00   0.50    0.50    --   69.39-135.00-115.00   50
  4  \w     46.00 109.00   0.50    0.50    --   67.84  15.00-120.00  126
  5  \w     33.00  94.00   0.50    0.50    --   67.84   0.00-150.00  122
  6  \w     37.00  82.00   0.50    0.50    --   69.39-134.00  64.00   90
  7  \w     28.00  63.00   0.50    0.50    --   67.84-125.00 120.00   70
  8  \w     39.00  64.00   0.50    0.50    --   67.84-134.00  64.00   50
  9  \w     32.00  77.00   0.50    0.50    --   67.84-125.00  30.00   90
 10  \w     32.00  96.00   0.50    0.50    --   69.39-125.00   0.00  128
 11  \w   -119.00 -76.00   0.50    0.50    --  -80.25-135.00-115.00   86
 12  \w   -106.00 -57.00   0.50    0.50    --  -80.25 -15.00 -90.00   98
 13  \w   -111.00 -84.00   0.50    0.50    --  -69.93 -15.00-180.00   54
 14  \w    -78.00 -43.00   0.50    0.50    --  -69.93 -15.00-180.00   70
 15  \w   -102.00 -55.00   0.50    0.50    --  -80.25 -15.00-180.00   94
 16  \w    -88.00 -61.00   0.50    0.50    --  -80.25 -15.00-150.00   54
 17  \w    -86.00 -58.00   0.50    0.50    --  -80.25 -15.00   0.00   56
 18  \w   -122.00 -92.00   0.50    0.50    --  -80.25 -15.00   0.00   60
 19  \w    -89.00 -59.00   0.50    0.50    --  -80.25 -15.00 120.00   60
 20  \w    -98.00 -71.00   0.50    0.50    --  -80.25   0.00 -90.00   54
 21  \w    -85.00 -52.00   0.50    0.50    --  -69.93   0.00-150.00   66
 22  \w    -80.00 -53.00   0.50    0.50    --  -80.25   0.00-150.00   54
 23  \w   -111.00 -53.00   0.50    0.50    --  -80.25 135.00 -49.00  116
 24  \w    -88.00 -63.00   0.50    0.50    --  -68.75 135.00 -49.00   50
 25  \w    -80.00 -51.00   0.50    0.50    --  -68.75 125.00-180.00   58
 26  \w    -95.00 -65.00   0.50    0.50    --  -68.75 125.00  30.00   60
 27  \w    -88.00 -63.00   0.50    0.50    --  -68.75 134.00 130.00   50
 28  \w   -100.00 -70.00   0.50    0.50    --  -69.93 134.00 130.00   60
 29  \w   -110.00 -70.00   0.50    0.50    --  -80.25 134.00 130.00   80
 30  \w    -92.00 -32.00   0.50    0.50    --  -68.75 125.00  90.00  120
 31  \w   -103.00 -41.00   0.50    0.50    --  -80.25 125.00 120.00  124
 32  \w   -106.00 -38.00   0.50    0.50    --  -80.25 125.00  60.00  136
 33  \w    -96.00 -45.00   0.50    0.50    --  -69.93 125.00   0.00  102
 34  \w   -106.00 -45.00   0.50    0.50    --  -80.25 125.00 -90.00  122
 35  \w    -95.00 -62.00   0.50    0.50    --  -68.75 125.00-120.00   66
 36  \w    -66.00 -41.00   0.50    0.50    --  -80.25 125.00-150.00   50
 37  \w   -103.00 -39.00   0.50    0.50    --  -80.25 125.00-180.00  128
 38  \w   -106.00 -80.00   0.50    0.50    --  -80.25 125.00-120.00   52
 39  \w   -100.00 -35.00   0.50    0.50    --  -75.44 123.00-142.40  130
 40  \w   -102.00 -76.00   0.50    0.50    --  -80.25 125.00   0.00   52
 41  \w    -63.00 -38.00   0.50    0.50    --  -80.25 125.00   0.00   50
 42  \w    -63.00 -33.00   0.50    0.50    --  -75.44 124.00  63.79   60
 43  \w   -100.00 -75.00   0.50    0.50    --  -75.44 124.00  63.79   50
;
_diffrn_measurement_device 'four-circle diffractometer'
_diffrn_measurement_device_type 'ROD, Synergy Custom system, HyPix-Arc 150'
_diffrn_measurement_method '\w scans'
_diffrn_orient_matrix_type 'CrysAlisPro convention (1999,Acta A55,543-557)'
_diffrn_orient_matrix_UB_11 -0.0471372000
_diffrn_orient_matrix_UB_12 0.1143233000
_diffrn_orient_matrix_UB_13 0.0146007000
_diffrn_orient_matrix_UB_21 -0.0223624000
_diffrn_orient_matrix_UB_22 0.0127016000
_diffrn_orient_matrix_UB_23 -0.1089913000
_diffrn_orient_matrix_UB_31 -0.1364399000
_diffrn_orient_matrix_UB_32 -0.0497150000
_diffrn_orient_matrix_UB_33 0.0003660000
_diffrn_radiation_monochromator mirror
_diffrn_radiation_probe x-ray
_diffrn_radiation_type 'Cu K\a'
_diffrn_radiation_wavelength 1.54184
_diffrn_reflns_av_R_equivalents 0.0415
_diffrn_reflns_av_unetI/netI 0.0274
_diffrn_reflns_Laue_measured_fraction_full 0.992
_diffrn_reflns_Laue_measured_fraction_max 0.944
_diffrn_reflns_limit_h_max 10
_diffrn_reflns_limit_h_min -13
_diffrn_reflns_limit_k_max 15
_diffrn_reflns_limit_k_min -15
_diffrn_reflns_limit_l_max 17
_diffrn_reflns_limit_l_min -17
_diffrn_reflns_number 26401
_diffrn_reflns_point_group_measured_fraction_full 0.992
_diffrn_reflns_point_group_measured_fraction_max 0.944
_diffrn_reflns_theta_full 67.684
_diffrn_reflns_theta_max 76.496
_diffrn_reflns_theta_min 3.154
_diffrn_source 'Rotating-anode X-ray tube'
_diffrn_source_type 'Rigaku (Cu) X-ray Source'
_exptl_absorpt_coefficient_mu 0.643
_exptl_absorpt_correction_T_max 1.00000
_exptl_absorpt_correction_T_min 0.61031
_exptl_absorpt_correction_type multi-scan
_exptl_absorpt_process_details
;
CrysAlisPro 1.171.42.35a (Rigaku Oxford Diffraction, 2021)
Empirical absorption correction using spherical harmonics,
implemented in SCALE3 ABSPACK scaling algorithm.
;
_exptl_crystal_colour colourless
_exptl_crystal_colour_primary colourless
_exptl_crystal_density_diffrn 1.232
_exptl_crystal_description plate
_exptl_crystal_F_000 728
_exptl_crystal_size_max 0.173
_exptl_crystal_size_mid 0.102
_exptl_crystal_size_min 0.017
_refine_diff_density_max 0.336
_refine_diff_density_min -0.341
_refine_diff_density_rms 0.068
_refine_ls_extinction_method none
_refine_ls_goodness_of_fit_ref 1.080
_refine_ls_hydrogen_treatment constr
_refine_ls_matrix_type full
_refine_ls_number_parameters 459
_refine_ls_number_reflns 7268
_refine_ls_number_restraints 0
_refine_ls_restrained_S_all 1.080
_refine_ls_R_factor_all 0.0663
_refine_ls_R_factor_gt 0.0612
_refine_ls_shift/su_max 0.000
_refine_ls_shift/su_mean 0.000
_refine_ls_structure_factor_coef Fsqd
_refine_ls_weighting_details 'w=1/[\s^2^(Fo^2^)+(0.1065P)^2^+0.6744P] where P=(Fo^2^+2Fc^2^)/3'
_refine_ls_weighting_scheme calc
_refine_ls_wR_factor_gt 0.1649
_refine_ls_wR_factor_ref 0.1694
_reflns_Friedel_coverage 0.000
_reflns_number_gt 6589
_reflns_number_total 7268
_reflns_threshold_expression 'I > 2\s(I)'
_cod_data_source_file d1nj04663b2.cif
_cod_data_source_block p5
_cod_depositor_comments 'Adding full bibliography for 7061149--7061150.cif.'
_cod_database_code 7061150
_shelx_shelxl_version_number 2018/3
_chemical_oxdiff_formula 'C H N O'
_shelx_space_group_comment
;
The symmetry employed for this shelxl refinement is uniquely defined
by the following loop, which should always be used as a source of
symmetry information in preference to the above space-group names.
They are only intended as comments.
;
_shelx_estimated_absorpt_t_max 0.987
_shelx_estimated_absorpt_t_min 0.899
_olex2_refinement_description
;
1. Fixed Uiso
 At 1.2 times of:
  All C(H) groups, All C(H,H) groups, All N(H) groups
 At 1.5 times of:
  All C(H,H,H) groups
2.a Secondary CH2 refined with riding coordinates:
 C19(H19A,H19B), C17'(H17C,H17D), C19'(H19C,H19D), C9(H9A,H9B), C9'(H9'A,H9'B),
  C17(H17A,H17B)
2.b Aromatic/amide H refined with riding coordinates:
 N1'(H1'), N1(H1), C6'(H6'), C12(H12), C16(H16), C15'(H15'), C15(H15),
 C3'(H3'), C6(H6), C13(H13), C3(H3), C13'(H13'), C16'(H16'), C12'(H12')
2.c Idealised Me refined as rotating group:
 C1'(H1'A,H1'B,H1'C), C1(H1A,H1B,H1C), C18'(H18D,H18E,H18F), C20(H20A,H20B,
 H20C), C10(H10A,H10B,H10C), C20'(H20D,H20E,H20F), C10'(H10D,H10E,H10F),
 C18(H18A,H18B,H18C)
;
_olex2_submission_special_instructions 'No special instructions were received'
_oxdiff_exptl_absorpt_empirical_details
;
Empirical correction (ABSPACK) includes:
- Absorption correction using spherical harmonics
- Frame scaling
;
_oxdiff_exptl_absorpt_empirical_full_max 1.713
_oxdiff_exptl_absorpt_empirical_full_min 0.591

loop_
_space_group_symop_operation_xyz
'x, y, z'
'-x, -y, -z'

loop_
_atom_site_label
_atom_site_type_symbol
_atom_site_fract_x
_atom_site_fract_y
_atom_site_fract_z
_atom_site_U_iso_or_equiv
_atom_site_adp_type
_atom_site_occupancy
_atom_site_site_symmetry_order
_atom_site_calc_flag
_atom_site_refinement_flags_posn
_atom_site_refinement_flags_adp
_atom_site_refinement_flags_occupancy
_atom_site_disorder_assembly
_atom_site_disorder_group
O2 O 0.67155(12) 0.10851(10) 0.28992(8) 0.0284(3) Uani 1 1 d . . . . .
O1 O 0.57328(12) -0.00554(10) 0.38585(9) 0.0310(3) Uani 1 1 d . . . . .
O1' O 1.36547(12) 0.81112(10) 1.11470(9) 0.0309(3) Uani 1 1 d . . . . .
O2' O 1.15583(12) 0.79247(11) 1.13403(9) 0.0339(3) Uani 1 1 d . . . . .
N2 N 0.64838(13) 0.43412(11) 0.56233(10) 0.0239(3) Uani 1 1 d . . . . .
N1' N 1.31392(13) 0.67706(11) 0.94656(10) 0.0240(3) Uani 1 1 d . . . . .
H1' H 1.395317 0.696873 0.955003 0.029 Uiso 1 1 calc R U . . .
N1 N 0.56918(13) 0.16172(12) 0.52096(10) 0.0253(3) Uani 1 1 d . . . . .
H1 H 0.537820 0.099657 0.541425 0.030 Uiso 1 1 calc R U . . .
N2' N 1.06588(13) 0.52945(12) 0.81909(10) 0.0241(3) Uani 1 1 d . . . . .
N3 N 0.59255(13) 0.73245(12) 0.95000(10) 0.0254(3) Uani 1 1 d . . . . .
N00A N 1.06887(14) 0.16129(12) 0.47661(10) 0.0275(3) Uani 1 1 d . . . . .
C7 C 0.58057(15) 0.25880(14) 0.56944(12) 0.0237(3) Uani 1 1 d . . . . .
C11 C 0.60328(15) 0.50073(14) 0.72493(12) 0.0236(3) Uani 1 1 d . . . . .
C14 C 0.60069(15) 0.65768(13) 0.87579(12) 0.0237(3) Uani 1 1 d . . . . .
C7' C 1.25487(15) 0.60963(14) 0.87565(12) 0.0236(3) Uani 1 1 d . . . . .
C4' C 1.12597(15) 0.59954(14) 0.88763(12) 0.0247(3) Uani 1 1 d . . . . .
C5 C 0.60305(15) 0.41645(14) 0.65045(12) 0.0233(3) Uani 1 1 d . . . . .
C4 C 0.63477(15) 0.33630(14) 0.51264(12) 0.0238(3) Uani 1 1 d . . . . .
C6' C 1.27601(15) 0.54309(14) 0.79708(12) 0.0252(3) Uani 1 1 d . . . . .
H6' H 1.354398 0.533670 0.772122 0.030 Uiso 1 1 calc R U . . .
C12 C 0.58643(15) 0.61070(14) 0.70650(12) 0.0254(3) Uani 1 1 d . . . . .
H12 H 0.575693 0.633630 0.642196 0.030 Uiso 1 1 calc R U . . .
C8 C 0.61651(15) 0.08583(14) 0.36972(12) 0.0254(3) Uani 1 1 d . . . . .
C16 C 0.61675(15) 0.47154(14) 0.82114(12) 0.0246(3) Uani 1 1 d . . . . .
H16 H 0.626759 0.397397 0.836259 0.030 Uiso 1 1 calc R U . . .
C15' C 1.20447(15) 0.25493(14) 0.60652(12) 0.0252(3) Uani 1 1 d . . . . .
H15' H 1.269200 0.206068 0.600388 0.030 Uiso 1 1 calc R U . . .
C15 C 0.61602(15) 0.54648(14) 0.89470(12) 0.0252(3) Uani 1 1 d . . . . .
H15 H 0.625938 0.523075 0.958884 0.030 Uiso 1 1 calc R U . . .
C5' C 1.15786(15) 0.49431(14) 0.76400(12) 0.0246(3) Uani 1 1 d . . . . .
C2' C 1.22229(16) 0.70865(14) 1.00289(12) 0.0252(3) Uani 1 1 d . . . . .
C11' C 1.13096(15) 0.41114(14) 0.68843(12) 0.0246(3) Uani 1 1 d . . . . .
C14' C 1.09164(15) 0.24417(14) 0.54331(12) 0.0245(3) Uani 1 1 d . . . . .
C8' C 1.25807(16) 0.77571(13) 1.08743(12) 0.0253(3) Uani 1 1 d . . . . .
C3' C 1.10407(16) 0.66233(14) 0.96796(12) 0.0262(4) Uani 1 1 d . . . . .
H3' H 1.025434 0.671025 0.992781 0.031 Uiso 1 1 calc R U . . .
C6 C 0.56038(15) 0.30808(14) 0.65695(12) 0.0244(3) Uani 1 1 d . . . . .
H6 H 0.525142 0.274456 0.709265 0.029 Uiso 1 1 calc R U . . .
C2 C 0.61585(15) 0.17811(14) 0.43356(12) 0.0246(3) Uani 1 1 d . . . . .
C13 C 0.58498(16) 0.68703(14) 0.77956(12) 0.0262(4) Uani 1 1 d . . . . .
H13 H 0.573101 0.760828 0.764116 0.031 Uiso 1 1 calc R U . . .
C19 C 0.64684(16) 0.70825(14) 1.04692(12) 0.0266(4) Uani 1 1 d . . . . .
H19A H 0.605465 0.639239 1.066572 0.032 Uiso 1 1 calc R U . . .
H19B H 0.626305 0.766440 1.090878 0.032 Uiso 1 1 calc R U . . .
C3 C 0.65874(15) 0.28677(14) 0.42626(12) 0.0241(3) Uani 1 1 d . . . . .
H3 H 0.695841 0.319889 0.374506 0.029 Uiso 1 1 calc R U . . .
C13' C 1.00096(16) 0.32226(15) 0.55409(13) 0.0283(4) Uani 1 1 d . . . . .
H13' H 0.924681 0.319209 0.512170 0.034 Uiso 1 1 calc R U . . .
C16' C 1.22230(15) 0.33476(14) 0.67669(12) 0.0249(3) Uani 1 1 d . . . . .
H16' H 1.298595 0.338576 0.718601 0.030 Uiso 1 1 calc R U . . .
C17' C 0.96474(17) 0.16491(15) 0.40048(13) 0.0290(4) Uani 1 1 d . . . . .
H17C H 0.885613 0.176003 0.429740 0.035 Uiso 1 1 calc R U . . .
H17D H 0.954060 0.093474 0.366678 0.035 Uiso 1 1 calc R U . . .
C1' C 0.93230(16) 0.49460(15) 0.81411(13) 0.0294(4) Uani 1 1 d . . . . .
H1'A H 0.902925 0.502415 0.877356 0.044 Uiso 1 1 calc R U . . .
H1'B H 0.920389 0.418245 0.792932 0.044 Uiso 1 1 calc R U . . .
H1'C H 0.883455 0.539638 0.768672 0.044 Uiso 1 1 calc R U . . .
C12' C 1.02114(16) 0.40240(14) 0.62403(12) 0.0277(4) Uani 1 1 d . . . . .
H12' H 0.958362 0.453478 0.628688 0.033 Uiso 1 1 calc R U . . .
C1 C 0.70526(17) 0.53320(14) 0.52572(13) 0.0283(4) Uani 1 1 d . . . . .
H1A H 0.638414 0.576524 0.495231 0.043 Uiso 1 1 calc R U . . .
H1B H 0.762671 0.514382 0.478783 0.043 Uiso 1 1 calc R U . . .
H1C H 0.753003 0.575438 0.578478 0.043 Uiso 1 1 calc R U . . .
C19' C 1.16009(17) 0.07841(14) 0.46782(13) 0.0294(4) Uani 1 1 d . . . . .
H19C H 1.113190 0.009274 0.445848 0.035 Uiso 1 1 calc R U . . .
H19D H 1.204628 0.066285 0.531756 0.035 Uiso 1 1 calc R U . . .
C18' C 0.98201(19) 0.25331(17) 0.32742(14) 0.0369(4) Uani 1 1 d . . . . .
H18D H 0.905645 0.253381 0.281916 0.055 Uiso 1 1 calc R U . . .
H18E H 1.055177 0.239074 0.293174 0.055 Uiso 1 1 calc R U . . .
H18F H 0.996310 0.324312 0.360211 0.055 Uiso 1 1 calc R U . . .
C9 C 0.68482(19) 0.01494(15) 0.22880(13) 0.0318(4) Uani 1 1 d . . . . .
H9A H 0.600363 -0.016110 0.201844 0.038 Uiso 1 1 calc R U . . .
H9B H 0.729121 -0.041933 0.265731 0.038 Uiso 1 1 calc R U . . .
C9' C 1.17759(19) 0.84194(16) 1.22831(13) 0.0341(4) Uani 1 1 d . . . . .
H9'A H 1.238270 0.906153 1.228798 0.041 Uiso 1 1 calc R U . . .
H9'B H 1.212261 0.789352 1.275205 0.041 Uiso 1 1 calc R U . . .
C20 C 0.79023(17) 0.69824(17) 1.05860(14) 0.0333(4) Uani 1 1 d . . . . .
H20A H 0.811547 0.637968 1.018316 0.050 Uiso 1 1 calc R U . . .
H20B H 0.818570 0.684239 1.125525 0.050 Uiso 1 1 calc R U . . .
H20C H 0.832555 0.766081 1.039453 0.050 Uiso 1 1 calc R U . . .
C17 C 0.5850(2) 0.84822(15) 0.92755(14) 0.0361(4) Uani 1 1 d . . . . .
H17A H 0.558053 0.886425 0.983564 0.043 Uiso 1 1 calc R U . . .
H17B H 0.517918 0.854734 0.873970 0.043 Uiso 1 1 calc R U . . .
C10 C 0.7607(2) 0.05383(17) 0.15002(14) 0.0396(5) Uani 1 1 d . . . . .
H10A H 0.771224 -0.007371 0.107008 0.059 Uiso 1 1 calc R U . . .
H10B H 0.844132 0.083960 0.177584 0.059 Uiso 1 1 calc R U . . .
H10C H 0.715976 0.110206 0.114172 0.059 Uiso 1 1 calc R U . . .
C20' C 1.25845(19) 0.10670(18) 0.39949(15) 0.0400(5) Uani 1 1 d . . . . .
H20D H 1.215656 0.116446 0.335367 0.060 Uiso 1 1 calc R U . . .
H20E H 1.316134 0.047650 0.397817 0.060 Uiso 1 1 calc R U . . .
H20F H 1.306866 0.174219 0.421280 0.060 Uiso 1 1 calc R U . . .
C10' C 1.0501(2) 0.8752(2) 1.25199(16) 0.0466(5) Uani 1 1 d . . . . .
H10D H 1.020980 0.932339 1.208701 0.070 Uiso 1 1 calc R U . . .
H10E H 1.057446 0.902779 1.318015 0.070 Uiso 1 1 calc R U . . .
H10F H 0.988995 0.812122 1.244646 0.070 Uiso 1 1 calc R U . . .
C18 C 0.7058(3) 0.90664(18) 0.90103(16) 0.0487(6) Uani 1 1 d . . . . .
H18A H 0.735546 0.868641 0.846842 0.073 Uiso 1 1 calc R U . . .
H18B H 0.771065 0.907492 0.955675 0.073 Uiso 1 1 calc R U . . .
H18C H 0.688857 0.981502 0.883455 0.073 Uiso 1 1 calc R U . . .

loop_
_atom_site_aniso_label
_atom_site_aniso_U_11
_atom_site_aniso_U_22
_atom_site_aniso_U_33
_atom_site_aniso_U_23
_atom_site_aniso_U_13
_atom_site_aniso_U_12
O2 0.0337(7) 0.0287(6) 0.0246(6) -0.0012(5) 0.0076(5) 0.0080(5)
O1 0.0333(7) 0.0288(6) 0.0320(7) -0.0002(5) 0.0074(5) 0.0051(5)
O1' 0.0284(7) 0.0329(7) 0.0318(7) -0.0033(5) 0.0031(5) 0.0054(5)
O2' 0.0301(7) 0.0434(7) 0.0295(7) -0.0100(6) 0.0073(5) 0.0070(5)
N2 0.0233(7) 0.0272(7) 0.0221(7) 0.0002(5) 0.0046(5) 0.0053(5)
N1' 0.0188(6) 0.0293(7) 0.0248(7) -0.0022(6) 0.0038(5) 0.0062(5)
N1 0.0262(7) 0.0263(7) 0.0245(7) 0.0004(6) 0.0054(6) 0.0047(5)
N2' 0.0174(7) 0.0301(7) 0.0256(7) -0.0016(6) 0.0040(5) 0.0055(5)
N3 0.0256(7) 0.0267(7) 0.0246(7) -0.0010(6) 0.0023(5) 0.0071(5)
N00A 0.0246(7) 0.0304(7) 0.0275(7) -0.0023(6) -0.0011(6) 0.0086(6)
C7 0.0189(7) 0.0271(8) 0.0255(8) 0.0002(6) 0.0021(6) 0.0064(6)
C11 0.0168(7) 0.0283(8) 0.0266(8) 0.0010(7) 0.0037(6) 0.0056(6)
C14 0.0184(7) 0.0271(8) 0.0262(8) -0.0004(6) 0.0029(6) 0.0056(6)
C7' 0.0195(8) 0.0274(8) 0.0247(8) 0.0024(6) 0.0029(6) 0.0060(6)
C4' 0.0199(8) 0.0304(8) 0.0249(8) 0.0016(7) 0.0042(6) 0.0068(6)
C5 0.0178(7) 0.0284(8) 0.0245(8) 0.0018(6) 0.0033(6) 0.0074(6)
C4 0.0195(8) 0.0274(8) 0.0250(8) 0.0005(6) 0.0016(6) 0.0069(6)
C6' 0.0195(8) 0.0325(9) 0.0249(8) -0.0008(7) 0.0044(6) 0.0076(6)
C12 0.0217(8) 0.0312(9) 0.0240(8) 0.0032(7) 0.0027(6) 0.0078(6)
C8 0.0214(8) 0.0309(9) 0.0247(8) 0.0038(7) 0.0027(6) 0.0083(6)
C16 0.0207(8) 0.0258(8) 0.0282(8) 0.0027(7) 0.0040(6) 0.0058(6)
C15' 0.0210(8) 0.0297(8) 0.0259(8) 0.0028(7) 0.0035(6) 0.0085(6)
C15 0.0216(8) 0.0300(9) 0.0249(8) 0.0042(7) 0.0040(6) 0.0057(6)
C5' 0.0209(8) 0.0308(8) 0.0232(8) 0.0021(7) 0.0041(6) 0.0083(6)
C2' 0.0235(8) 0.0285(8) 0.0251(8) 0.0026(7) 0.0059(6) 0.0081(6)
C11' 0.0220(8) 0.0286(8) 0.0241(8) 0.0010(7) 0.0041(6) 0.0053(6)
C14' 0.0217(8) 0.0283(8) 0.0241(8) 0.0009(6) 0.0032(6) 0.0039(6)
C8' 0.0263(8) 0.0247(8) 0.0264(8) 0.0042(7) 0.0053(7) 0.0084(6)
C3' 0.0224(8) 0.0305(8) 0.0270(8) -0.0001(7) 0.0066(6) 0.0059(6)
C6 0.0210(8) 0.0285(8) 0.0250(8) 0.0013(6) 0.0057(6) 0.0055(6)
C2 0.0199(8) 0.0310(8) 0.0238(8) 0.0009(7) 0.0032(6) 0.0085(6)
C13 0.0245(8) 0.0253(8) 0.0291(9) 0.0029(7) 0.0014(7) 0.0074(6)
C19 0.0262(8) 0.0313(9) 0.0228(8) -0.0013(7) 0.0042(6) 0.0041(7)
C3 0.0213(8) 0.0290(8) 0.0230(8) 0.0016(6) 0.0034(6) 0.0079(6)
C13' 0.0203(8) 0.0351(9) 0.0295(9) -0.0003(7) -0.0005(6) 0.0086(7)
C16' 0.0188(8) 0.0321(9) 0.0242(8) 0.0031(7) 0.0019(6) 0.0058(6)
C17' 0.0264(8) 0.0322(9) 0.0278(9) -0.0037(7) -0.0029(7) 0.0064(7)
C1' 0.0205(8) 0.0380(9) 0.0304(9) -0.0020(7) 0.0055(7) 0.0026(7)
C12' 0.0223(8) 0.0325(9) 0.0290(9) 0.0005(7) 0.0017(7) 0.0103(7)
C1 0.0278(8) 0.0293(8) 0.0294(9) 0.0029(7) 0.0082(7) 0.0043(7)
C19' 0.0282(9) 0.0287(8) 0.0315(9) -0.0034(7) -0.0002(7) 0.0097(7)
C18' 0.0382(10) 0.0407(10) 0.0322(10) 0.0016(8) 0.0001(8) 0.0110(8)
C9 0.0411(10) 0.0295(9) 0.0261(9) -0.0034(7) 0.0058(7) 0.0100(7)
C9' 0.0374(10) 0.0377(10) 0.0281(9) -0.0058(8) 0.0066(8) 0.0059(8)
C20 0.0255(9) 0.0424(10) 0.0317(9) 0.0016(8) 0.0000(7) 0.0036(7)
C17 0.0518(12) 0.0286(9) 0.0286(9) -0.0030(7) 0.0021(8) 0.0132(8)
C10 0.0503(12) 0.0413(11) 0.0297(9) -0.0008(8) 0.0106(9) 0.0127(9)
C20' 0.0309(10) 0.0517(12) 0.0398(11) -0.0023(9) 0.0075(8) 0.0154(9)
C10' 0.0442(12) 0.0561(13) 0.0413(11) -0.0152(10) 0.0104(9) 0.0116(10)
C18 0.0767(16) 0.0326(10) 0.0363(11) 0.0009(9) 0.0093(11) -0.0068(10)

loop_
_atom_type_symbol
_atom_type_description
_atom_type_scat_dispersion_real
_atom_type_scat_dispersion_imag
_atom_type_scat_source
C C 0.0181 0.0091 'International Tables Vol C Tables 4.2.6.8 and 6.1.1.4'
H H 0.0000 0.0000 'International Tables Vol C Tables 4.2.6.8 and 6.1.1.4'
N N 0.0311 0.0180 'International Tables Vol C Tables 4.2.6.8 and 6.1.1.4'
O O 0.0492 0.0322 'International Tables Vol C Tables 4.2.6.8 and 6.1.1.4'

loop_
_exptl_crystal_face_index_h
_exptl_crystal_face_index_k
_exptl_crystal_face_index_l
_exptl_crystal_face_perp_dist
1 -1 9 0.0086
-1 1 -9 0.0086
-6 -3 3 0.0907
-3 -7 0 0.0780
-6 4 2 0.0458
6 -4 -2 0.0561
7 1 -1 0.0455
-3 7 2 0.0684

loop_
_geom_angle_atom_site_label_1
_geom_angle_atom_site_label_2
_geom_angle_atom_site_label_3
_geom_angle
_geom_angle_site_symmetry_1
_geom_angle_site_symmetry_3
_geom_angle_publ_flag
C8 O2 C9 114.87(14) . . ?
C8' O2' C9' 117.77(14) . . ?
C5 N2 C1 129.20(14) . . ?
C4 N2 C5 107.35(14) . . ?
C4 N2 C1 123.42(14) . . ?
C7' N1' H1' 126.2 . . ?
C7' N1' C2' 107.64(14) . . ?
C2' N1' H1' 126.2 . . ?
C7 N1 H1 126.1 . . ?
C7 N1 C2 107.83(14) . . ?
C2 N1 H1 126.1 . . ?
C4' N2' C5' 107.25(13) . . ?
C4' N2' C1' 123.69(14) . . ?
C5' N2' C1' 128.86(14) . . ?
C14 N3 C19 119.44(13) . . ?
C14 N3 C17 118.86(14) . . ?
C19 N3 C17 116.12(14) . . ?
C14' N00A C17' 120.40(14) . . ?
C14' N00A C19' 121.45(14) . . ?
C17' N00A C19' 117.13(14) . . ?
N1 C7 C4 108.14(14) . . ?
N1 C7 C6 142.75(16) . . ?
C4 C7 C6 109.08(15) . . ?
C12 C11 C5 124.01(15) . . ?
C12 C11 C16 116.48(15) . . ?
C16 C11 C5 119.48(15) . . ?
N3 C14 C15 120.83(15) . . ?
N3 C14 C13 122.10(15) . . ?
C13 C14 C15 116.91(15) . . ?
N1' C7' C4' 108.02(14) . . ?
N1' C7' C6' 143.60(15) . . ?
C4' C7' C6' 108.31(15) . . ?
N2' C4' C7' 108.87(14) . . ?
N2' C4' C3' 142.07(15) . . ?
C7' C4' C3' 109.01(15) . . ?
N2 C5 C11 124.07(15) . . ?
C6 C5 N2 110.04(15) . . ?
C6 C5 C11 125.88(15) . . ?
N2 C4 C7 108.17(14) . . ?
N2 C4 C3 142.48(16) . . ?
C7 C4 C3 109.33(15) . . ?
C7' C6' H6' 127.2 . . ?
C5' C6' C7' 105.50(14) . . ?
C5' C6' H6' 127.2 . . ?
C11 C12 H12 119.1 . . ?
C13 C12 C11 121.81(15) . . ?
C13 C12 H12 119.1 . . ?
O2 C8 C2 113.70(15) . . ?
O1 C8 O2 122.21(16) . . ?
O1 C8 C2 124.08(16) . . ?
C11 C16 H16 118.8 . . ?
C15 C16 C11 122.46(15) . . ?
C15 C16 H16 118.8 . . ?
C14' C15' H15' 119.3 . . ?
C16' C15' H15' 119.3 . . ?
C16' C15' C14' 121.31(15) . . ?
C14 C15 H15 119.6 . . ?
C16 C15 C14 120.87(15) . . ?
C16 C15 H15 119.6 . . ?
N2' C5' C11' 123.04(15) . . ?
C6' C5' N2' 110.06(15) . . ?
C6' C5' C11' 126.71(15) . . ?
N1' C2' C8' 120.25(15) . . ?
C3' C2' N1' 110.32(15) . . ?
C3' C2' C8' 129.34(15) . . ?
C16' C11' C5' 118.78(15) . . ?
C12' C11' C5' 124.77(15) . . ?
C12' C11' C16' 116.43(15) . . ?
N00A C14' C15' 122.19(15) . . ?
N00A C14' C13' 121.37(15) . . ?
C15' C14' C13' 116.42(15) . . ?
O1' C8' O2' 124.07(16) . . ?
O1' C8' C2' 125.31(15) . . ?
O2' C8' C2' 110.60(15) . . ?
C4' C3' H3' 127.5 . . ?
C2' C3' C4' 105.00(14) . . ?
C2' C3' H3' 127.5 . . ?
C7 C6 H6 127.3 . . ?
C5 C6 C7 105.36(15) . . ?
C5 C6 H6 127.3 . . ?
N1 C2 C8 118.25(15) . . ?
N1 C2 C3 110.04(14) . . ?
C3 C2 C8 131.68(16) . . ?
C14 C13 H13 119.3 . . ?
C12 C13 C14 121.47(15) . . ?
C12 C13 H13 119.3 . . ?
N3 C19 H19A 108.5 . . ?
N3 C19 H19B 108.5 . . ?
N3 C19 C20 114.97(14) . . ?
H19A C19 H19B 107.5 . . ?
C20 C19 H19A 108.5 . . ?
C20 C19 H19B 108.5 . . ?
C4 C3 H3 127.7 . . ?
C2 C3 C4 104.66(15) . . ?
C2 C3 H3 127.7 . . ?
C14' C13' H13' 119.3 . . ?
C12' C13' C14' 121.41(16) . . ?
C12' C13' H13' 119.3 . . ?
C15' C16' C11' 122.16(15) . . ?
C15' C16' H16' 118.9 . . ?
C11' C16' H16' 118.9 . . ?
N00A C17' H17C 108.5 . . ?
N00A C17' H17D 108.5 . . ?
N00A C17' C18' 114.89(15) . . ?
H17C C17' H17D 107.5 . . ?
C18' C17' H17C 108.5 . . ?
C18' C17' H17D 108.5 . . ?
N2' C1' H1'A 109.5 . . ?
N2' C1' H1'B 109.5 . . ?
N2' C1' H1'C 109.5 . . ?
H1'A C1' H1'B 109.5 . . ?
H1'A C1' H1'C 109.5 . . ?
H1'B C1' H1'C 109.5 . . ?
C11' C12' H12' 118.9 . . ?
C13' C12' C11' 122.22(15) . . ?
C13' C12' H12' 118.9 . . ?
N2 C1 H1A 109.5 . . ?
N2 C1 H1B 109.5 . . ?
N2 C1 H1C 109.5 . . ?
H1A C1 H1B 109.5 . . ?
H1A C1 H1C 109.5 . . ?
H1B C1 H1C 109.5 . . ?
N00A C19' H19C 108.7 . . ?
N00A C19' H19D 108.7 . . ?
N00A C19' C20' 114.38(15) . . ?
H19C C19' H19D 107.6 . . ?
C20' C19' H19C 108.7 . . ?
C20' C19' H19D 108.7 . . ?
C17' C18' H18D 109.5 . . ?
C17' C18' H18E 109.5 . . ?
C17' C18' H18F 109.5 . . ?
H18D C18' H18E 109.5 . . ?
H18D C18' H18F 109.5 . . ?
H18E C18' H18F 109.5 . . ?
O2 C9 H9A 110.3 . . ?
O2 C9 H9B 110.3 . . ?
O2 C9 C10 107.19(15) . . ?
H9A C9 H9B 108.5 . . ?
C10 C9 H9A 110.3 . . ?
C10 C9 H9B 110.3 . . ?
O2' C9' H9'A 110.6 . . ?
O2' C9' H9'B 110.6 . . ?
O2' C9' C10' 105.82(16) . . ?
H9'A C9' H9'B 108.7 . . ?
C10' C9' H9'A 110.6 . . ?
C10' C9' H9'B 110.6 . . ?
C19 C20 H20A 109.5 . . ?
C19 C20 H20B 109.5 . . ?
C19 C20 H20C 109.5 . . ?
H20A C20 H20B 109.5 . . ?
H20A C20 H20C 109.5 . . ?
H20B C20 H20C 109.5 . . ?
N3 C17 H17A 108.2 . . ?
N3 C17 H17B 108.2 . . ?
N3 C17 C18 116.25(17) . . ?
H17A C17 H17B 107.4 . . ?
C18 C17 H17A 108.2 . . ?
C18 C17 H17B 108.2 . . ?
C9 C10 H10A 109.5 . . ?
C9 C10 H10B 109.5 . . ?
C9 C10 H10C 109.5 . . ?
H10A C10 H10B 109.5 . . ?
H10A C10 H10C 109.5 . . ?
H10B C10 H10C 109.5 . . ?
C19' C20' H20D 109.5 . . ?
C19' C20' H20E 109.5 . . ?
C19' C20' H20F 109.5 . . ?
H20D C20' H20E 109.5 . . ?
H20D C20' H20F 109.5 . . ?
H20E C20' H20F 109.5 . . ?
C9' C10' H10D 109.5 . . ?
C9' C10' H10E 109.5 . . ?
C9' C10' H10F 109.5 . . ?
H10D C10' H10E 109.5 . . ?
H10D C10' H10F 109.5 . . ?
H10E C10' H10F 109.5 . . ?
C17 C18 H18A 109.5 . . ?
C17 C18 H18B 109.5 . . ?
C17 C18 H18C 109.5 . . ?
H18A C18 H18B 109.5 . . ?
H18A C18 H18C 109.5 . . ?
H18B C18 H18C 109.5 . . ?

loop_
_geom_bond_atom_site_label_1
_geom_bond_atom_site_label_2
_geom_bond_distance
_geom_bond_site_symmetry_2
_geom_bond_publ_flag
O2 C8 1.346(2) . ?
O2 C9 1.452(2) . ?
O1 C8 1.223(2) . ?
O1' C8' 1.219(2) . ?
O2' C8' 1.351(2) . ?
O2' C9' 1.445(2) . ?
N2 C5 1.393(2) . ?
N2 C4 1.378(2) . ?
N2 C1 1.454(2) . ?
N1' H1' 0.8800 . ?
N1' C7' 1.366(2) . ?
N1' C2' 1.388(2) . ?
N1 H1 0.8800 . ?
N1 C7 1.362(2) . ?
N1 C2 1.388(2) . ?
N2' C4' 1.367(2) . ?
N2' C5' 1.395(2) . ?
N2' C1' 1.453(2) . ?
N3 C14 1.397(2) . ?
N3 C19 1.467(2) . ?
N3 C17 1.470(2) . ?
N00A C14' 1.372(2) . ?
N00A C17' 1.461(2) . ?
N00A C19' 1.461(2) . ?
C7 C4 1.391(2) . ?
C7 C6 1.409(2) . ?
C11 C5 1.466(2) . ?
C11 C12 1.401(2) . ?
C11 C16 1.402(2) . ?
C14 C15 1.414(2) . ?
C14 C13 1.403(2) . ?
C7' C4' 1.396(2) . ?
C7' C6' 1.413(2) . ?
C4' C3' 1.410(2) . ?
C5 C6 1.392(2) . ?
C4 C3 1.408(2) . ?
C6' H6' 0.9500 . ?
C6' C5' 1.391(2) . ?
C12 H12 0.9500 . ?
C12 C13 1.387(2) . ?
C8 C2 1.441(2) . ?
C16 H16 0.9500 . ?
C16 C15 1.380(2) . ?
C15' H15' 0.9500 . ?
C15' C14' 1.415(2) . ?
C15' C16' 1.376(2) . ?
C15 H15 0.9500 . ?
C5' C11' 1.462(2) . ?
C2' C8' 1.445(2) . ?
C2' C3' 1.387(2) . ?
C11' C16' 1.411(2) . ?
C11' C12' 1.399(2) . ?
C14' C13' 1.419(2) . ?
C3' H3' 0.9500 . ?
C6 H6 0.9500 . ?
C2 C3 1.397(2) . ?
C13 H13 0.9500 . ?
C19 H19A 0.9900 . ?
C19 H19B 0.9900 . ?
C19 C20 1.527(2) . ?
C3 H3 0.9500 . ?
C13' H13' 0.9500 . ?
C13' C12' 1.377(2) . ?
C16' H16' 0.9500 . ?
C17' H17C 0.9900 . ?
C17' H17D 0.9900 . ?
C17' C18' 1.525(3) . ?
C1' H1'A 0.9800 . ?
C1' H1'B 0.9800 . ?
C1' H1'C 0.9800 . ?
C12' H12' 0.9500 . ?
C1 H1A 0.9800 . ?
C1 H1B 0.9800 . ?
C1 H1C 0.9800 . ?
C19' H19C 0.9900 . ?
C19' H19D 0.9900 . ?
C19' C20' 1.522(3) . ?
C18' H18D 0.9800 . ?
C18' H18E 0.9800 . ?
C18' H18F 0.9800 . ?
C9 H9A 0.9900 . ?
C9 H9B 0.9900 . ?
C9 C10 1.506(3) . ?
C9' H9'A 0.9900 . ?
C9' H9'B 0.9900 . ?
C9' C10' 1.507(3) . ?
C20 H20A 0.9800 . ?
C20 H20B 0.9800 . ?
C20 H20C 0.9800 . ?
C17 H17A 0.9900 . ?
C17 H17B 0.9900 . ?
C17 C18 1.518(3) . ?
C10 H10A 0.9800 . ?
C10 H10B 0.9800 . ?
C10 H10C 0.9800 . ?
C20' H20D 0.9800 . ?
C20' H20E 0.9800 . ?
C20' H20F 0.9800 . ?
C10' H10D 0.9800 . ?
C10' H10E 0.9800 . ?
C10' H10F 0.9800 . ?
C18 H18A 0.9800 . ?
C18 H18B 0.9800 . ?
C18 H18C 0.9800 . ?

loop_
_geom_torsion_atom_site_label_1
_geom_torsion_atom_site_label_2
_geom_torsion_atom_site_label_3
_geom_torsion_atom_site_label_4
_geom_torsion
_geom_torsion_site_symmetry_1
_geom_torsion_site_symmetry_2
_geom_torsion_site_symmetry_3
_geom_torsion_site_symmetry_4
_geom_torsion_publ_flag
O2 C8 C2 N1 -175.61(13) . . . . ?
O2 C8 C2 C3 2.0(3) . . . . ?
O1 C8 C2 N1 3.4(2) . . . . ?
O1 C8 C2 C3 -179.02(17) . . . . ?
N2 C5 C6 C7 -0.12(18) . . . . ?
N2 C4 C3 C2 178.5(2) . . . . ?
N1' C7' C4' N2' -178.03(13) . . . . ?
N1' C7' C4' C3' 0.06(19) . . . . ?
N1' C7' C6' C5' 176.3(2) . . . . ?
N1' C2' C8' O1' 1.7(3) . . . . ?
N1' C2' C8' O2' -177.02(14) . . . . ?
N1' C2' C3' C4' 0.47(19) . . . . ?
N1 C7 C4 N2 -178.95(13) . . . . ?
N1 C7 C4 C3 -0.26(18) . . . . ?
N1 C7 C6 C5 178.0(2) . . . . ?
N1 C2 C3 C4 -0.69(17) . . . . ?
N2' C4' C3' C2' 176.7(2) . . . . ?
N2' C5' C11' C16' -141.50(17) . . . . ?
N2' C5' C11' C12' 40.1(3) . . . . ?
N3 C14 C15 C16 176.24(15) . . . . ?
N3 C14 C13 C12 -176.43(15) . . . . ?
N00A C14' C13' C12' 176.86(17) . . . . ?
C7 N1 C2 C8 178.65(14) . . . . ?
C7 N1 C2 C3 0.55(18) . . . . ?
C7 C4 C3 C2 0.58(17) . . . . ?
C11 C5 C6 C7 -179.15(14) . . . . ?
C11 C12 C13 C14 0.2(3) . . . . ?
C11 C16 C15 C14 0.4(2) . . . . ?
C14 N3 C19 C20 63.0(2) . . . . ?
C14 N3 C17 C18 -72.3(2) . . . . ?
C7' N1' C2' C8' 176.43(14) . . . . ?
C7' N1' C2' C3' -0.45(19) . . . . ?
C7' C4' C3' C2' -0.32(19) . . . . ?
C7' C6' C5' N2' 0.46(19) . . . . ?
C7' C6' C5' C11' -174.60(16) . . . . ?
C4' N2' C5' C6' -0.62(19) . . . . ?
C4' N2' C5' C11' 174.65(15) . . . . ?
C4' C7' C6' C5' -0.13(19) . . . . ?
C5 N2 C4 C7 0.39(17) . . . . ?
C5 N2 C4 C3 -177.6(2) . . . . ?
C5 C11 C12 C13 178.73(15) . . . . ?
C5 C11 C16 C15 -179.09(15) . . . . ?
C4 N2 C5 C11 178.88(14) . . . . ?
C4 N2 C5 C6 -0.17(18) . . . . ?
C4 C7 C6 C5 0.37(18) . . . . ?
C6' C7' C4' N2' -0.25(19) . . . . ?
C6' C7' C4' C3' 177.84(14) . . . . ?
C6' C5' C11' C16' 33.0(3) . . . . ?
C6' C5' C11' C12' -145.44(18) . . . . ?
C12 C11 C5 N2 33.4(2) . . . . ?
C12 C11 C5 C6 -147.69(17) . . . . ?
C12 C11 C16 C15 -1.2(2) . . . . ?
C8 O2 C9 C10 -173.73(15) . . . . ?
C8 C2 C3 C4 -178.45(17) . . . . ?
C16 C11 C5 N2 -148.82(16) . . . . ?
C16 C11 C5 C6 30.1(2) . . . . ?
C16 C11 C12 C13 0.9(2) . . . . ?
C15' C14' C13' C12' -1.5(3) . . . . ?
C15 C14 C13 C12 -1.0(2) . . . . ?
C5' N2' C4' C7' 0.53(19) . . . . ?
C5' N2' C4' C3' -176.5(2) . . . . ?
C5' C11' C16' C15' -179.23(16) . . . . ?
C5' C11' C12' C13' 179.93(17) . . . . ?
C2' N1' C7' C4' 0.23(18) . . . . ?
C2' N1' C7' C6' -176.2(2) . . . . ?
C14' N00A C17' C18' 67.9(2) . . . . ?
C14' N00A C19' C20' -89.4(2) . . . . ?
C14' C15' C16' C11' -1.2(3) . . . . ?
C14' C13' C12' C11' -0.4(3) . . . . ?
C8' O2' C9' C10' 166.54(17) . . . . ?
C8' C2' C3' C4' -176.04(17) . . . . ?
C3' C2' C8' O1' 177.93(17) . . . . ?
C3' C2' C8' O2' -0.8(3) . . . . ?
C6 C7 C4 N2 -0.48(18) . . . . ?
C6 C7 C4 C3 178.21(13) . . . . ?
C2 N1 C7 C4 -0.17(18) . . . . ?
C2 N1 C7 C6 -177.8(2) . . . . ?
C13 C14 C15 C16 0.7(2) . . . . ?
C19 N3 C14 C15 23.4(2) . . . . ?
C19 N3 C14 C13 -161.33(16) . . . . ?
C19 N3 C17 C18 81.3(2) . . . . ?
C16' C15' C14' N00A -176.06(16) . . . . ?
C16' C15' C14' C13' 2.3(2) . . . . ?
C16' C11' C12' C13' 1.5(3) . . . . ?
C17' N00A C14' C15' -167.51(16) . . . . ?
C17' N00A C14' C13' 14.2(3) . . . . ?
C17' N00A C19' C20' 79.1(2) . . . . ?
C1' N2' C4' C7' 175.85(15) . . . . ?
C1' N2' C4' C3' -1.2(3) . . . . ?
C1' N2' C5' C6' -175.62(16) . . . . ?
C1' N2' C5' C11' -0.3(3) . . . . ?
C12' C11' C16' C15' -0.7(3) . . . . ?
C1 N2 C5 C11 1.1(3) . . . . ?
C1 N2 C5 C6 -177.90(15) . . . . ?
C1 N2 C4 C7 178.29(14) . . . . ?
C1 N2 C4 C3 0.3(3) . . . . ?
C19' N00A C14' C15' 0.6(3) . . . . ?
C19' N00A C14' C13' -177.66(16) . . . . ?
C19' N00A C17' C18' -100.73(18) . . . . ?
C9 O2 C8 O1 -4.8(2) . . . . ?
C9 O2 C8 C2 174.19(14) . . . . ?
C9' O2' C8' O1' -9.1(3) . . . . ?
C9' O2' C8' C2' 169.61(15) . . . . ?
C17 N3 C14 C15 176.05(16) . . . . ?
C17 N3 C14 C13 -8.7(2) . . . . ?
C17 N3 C19 C20 -90.40(19) . . . . ?

loop_
_exptl_oxdiff_crystal_face_indexfrac_h
_exptl_oxdiff_crystal_face_indexfrac_k
_exptl_oxdiff_crystal_face_indexfrac_l
_exptl_oxdiff_crystal_face_x
_exptl_oxdiff_crystal_face_y
_exptl_oxdiff_crystal_face_z
1.2066 -0.8444 8.7604 -0.0255 -0.9925 -0.1194
-1.2066 0.8444 -8.7604 0.0255 0.9925 0.1194
-6.1371 -2.8978 2.6359 -0.0035 -0.1869 0.9824
-2.9509 -6.9652 -0.3700 -0.6626 0.0178 0.7488
-6.1962 3.7933 1.8825 0.7532 -0.0184 0.6575
6.0412 -4.1303 -1.8978 -0.7847 0.0193 -0.6196
6.7383 1.2181 -1.2757 -0.1970 0.0038 -0.9804
-2.9302 7.3146 1.6882 0.9990 -0.0256 0.0368
